data_4021532
loop_
_publ_author_name
'Gonzalo Jim\'enez-Os\'es'
'Francisco Corzana'
'Jes\'us H. Busto'
'Marta P\'erez-Fern\'andez'
'Jes\'us M. Peregrina'
'Alberto Avenoza'

_publ_section_title
;
 Conformational Analysis of 2-Substituted Cyclobutane--amino Acid
 Derivatives. A Synergistic Experimental and Computational Study
;
_journal_name_full 'Journal of Organic Chemistry'
_journal_page_first 1869
_journal_page_last 1878
_journal_paper_doi 10.1021/jo0521955
_journal_volume 71
_journal_year 2006
_chemical_formula_sum 'C12 H21 N O5'
_chemical_formula_weight 518.60
_chemical_name_common NOE2
_chemical_name_systematic
; 
 NOE2 
;
_space_group_IT_number 19
_symmetry_cell_setting orthorhombic
_symmetry_space_group_name_Hall 'P 2ac 2ab'
_symmetry_space_group_name_H-M 'P 21 21 21'
_atom_sites_solution_hydrogens geom
_atom_sites_solution_primary direct
_atom_sites_solution_secondary difmap
_audit_creation_method SHELXL-97
_cell_angle_alpha 90.00
_cell_angle_beta 90.00
_cell_angle_gamma 90.00
_cell_formula_units_Z 4
_cell_length_a 9.3229(3)
_cell_length_b 13.8767(5)
_cell_length_c 22.3925(11)
_cell_measurement_reflns_used 1735
_cell_measurement_temperature 293(2)
_cell_measurement_theta_max 21.036
_cell_measurement_theta_min 1.018
_cell_volume 2896.9(2)
_computing_cell_refinement 'HKL Scalepack (Otwinowski & Minor 1997)'
_computing_data_collection KappaCCD
_computing_data_reduction 'Denzo and Scalepak (Otwinowski & Minor, 1997)'
_computing_molecular_graphics ORTEP-III
_computing_structure_refinement 'SHELXL-97 (Sheldrick, 1997)'
_computing_structure_solution 'SHELXS-97 (Sheldrick, 1990)'
_diffrn_ambient_temperature 293(2)
_diffrn_measured_fraction_theta_full 0.981
_diffrn_measured_fraction_theta_max 0.981
_diffrn_measurement_device_type KappaCCD
_diffrn_measurement_method CCD
_diffrn_radiation_monochromator graphite
_diffrn_radiation_source 'normal-focus sealed tube'
_diffrn_radiation_type MoK\a
_diffrn_radiation_wavelength 0.71073
_diffrn_reflns_av_R_equivalents 0.0000
_diffrn_reflns_av_sigmaI/netI 0.0553
_diffrn_reflns_limit_h_max 9
_diffrn_reflns_limit_h_min -9
_diffrn_reflns_limit_k_max 13
_diffrn_reflns_limit_k_min -13
_diffrn_reflns_limit_l_max 22
_diffrn_reflns_limit_l_min -22
_diffrn_reflns_number 3068
_diffrn_reflns_theta_full 21.02
_diffrn_reflns_theta_max 21.02
_diffrn_reflns_theta_min 1.73
_exptl_absorpt_coefficient_mu 0.092
_exptl_absorpt_correction_type none
_exptl_crystal_colour Colourless
_exptl_crystal_density_diffrn 1.189
_exptl_crystal_density_meas ?
_exptl_crystal_density_method .
_exptl_crystal_description Prism
_exptl_crystal_F_000 1120
_exptl_crystal_size_max 0.5
_exptl_crystal_size_mid 0.2
_exptl_crystal_size_min 0.1
_refine_diff_density_max 0.123
_refine_diff_density_min -0.118
_refine_diff_density_rms 0.027
_refine_ls_abs_structure_details 'Flack H D (1983), Acta Cryst. A39, 876-881'
_refine_ls_abs_structure_Flack 0.0(19)
_refine_ls_extinction_method none
_refine_ls_goodness_of_fit_ref 1.063
_refine_ls_hydrogen_treatment mixed
_refine_ls_matrix_type full
_refine_ls_number_parameters 334
_refine_ls_number_reflns 3068
_refine_ls_number_restraints 0
_refine_ls_restrained_S_all 1.063
_refine_ls_R_factor_all 0.0697
_refine_ls_R_factor_gt 0.0522
_refine_ls_shift/su_max 0.000
_refine_ls_shift/su_mean 0.000
_refine_ls_structure_factor_coef Fsqd
_refine_ls_weighting_details 'calc w=1/[\s^2^(Fo^2^)+(0.0515P)^2^+1.0631P] where P=(Fo^2^+2Fc^2^)/3'
_refine_ls_weighting_scheme calc
_refine_ls_wR_factor_gt 0.1145
_refine_ls_wR_factor_ref 0.1252
_reflns_number_gt 2550
_reflns_number_total 3068
_reflns_threshold_expression >2sigma(I)
_cod_data_source_file jo0521955si20051021_012909.cif
_cod_depositor_comments
;
The following automatic conversions were performed:
'_symmetry_cell_setting' value 'Orthorhombic' changed to 'orthorhombic'
according to '/home/saulius/struct/CIF-dictionaries/cif_core.dic'
dictionary named 'cif_core.dic' version 2.4.1 from 2010-06-29.

Automatic conversion script
Id: cif_fix_enum 1527 2010-12-29 10:47:43Z saulius 
;
_cod_original_formula_sum 'C12 H21 N1 O5'
_cod_database_code 4021532

loop_
_symmetry_equiv_pos_as_xyz
'x, y, z'
'-x+1/2, -y, z+1/2'
'x+1/2, -y+1/2, -z'
'-x, y+1/2, -z+1/2'

loop_
_atom_site_label
_atom_site_type_symbol
_atom_site_fract_x
_atom_site_fract_y
_atom_site_fract_z
_atom_site_U_iso_or_equiv
_atom_site_adp_type
_atom_site_occupancy
_atom_site_symmetry_multiplicity
_atom_site_calc_flag
_atom_site_refinement_flags
_atom_site_disorder_assembly
_atom_site_disorder_group
O1 O 0.6722(3) 0.2546(2) 0.62367(13) 0.0699(8) Uani 1 1 d . . .
O2 O 0.4757(3) 0.2142(2) 0.56495(13) 0.0738(8) Uani 1 1 d . . .
O3 O 0.3251(3) 0.1743(2) 0.69454(14) 0.0712(8) Uani 1 1 d . . .
O4 O 0.1936(3) 0.2178(2) 0.85274(13) 0.0782(9) Uani 1 1 d . . .
N5 N -0.0082(3) 0.3180(2) 0.79138(16) 0.0609(9) Uani 1 1 d . . .
H5 H 0.0891 0.3437 0.7915 0.073 Uiso 1 1 d R . .
O6 O -0.2360(3) 0.3300(2) 0.76090(13) 0.0798(9) Uani 1 1 d . . .
O7 O 0.0941(3) 0.2752(3) 0.94058(14) 0.0852(10) Uani 1 1 d . . .
O8 O 0.2668(3) 0.3877(2) 0.74022(15) 0.0827(9) Uani 1 1 d . . .
C9 C 0.2939(5) 0.2431(3) 0.6551(2) 0.0656(12) Uani 1 1 d . . .
C10 C -0.0527(4) 0.2694(3) 0.84457(19) 0.0624(11) Uani 1 1 d . . .
C11 C 0.5387(4) 0.2824(3) 0.60216(19) 0.0649(11) Uani 1 1 d . . .
C12 C 0.3972(5) 0.3803(3) 0.7466(2) 0.0661(12) Uani 1 1 d . . .
C13 C 0.4182(4) 0.3120(3) 0.64758(18) 0.0584(11) Uani 1 1 d . . .
N14 N 0.4808(3) 0.3417(2) 0.70431(15) 0.0595(9) Uani 1 1 d . . .
H14 H 0.5860 0.3401 0.7032 0.071 Uiso 1 1 d R . .
O15 O 0.1841(3) 0.2466(3) 0.62770(15) 0.0875(10) Uani 1 1 d . . .
C16 C 0.0684(5) 0.2282(3) 0.8867(2) 0.0724(13) Uani 1 1 d . . .
O17 O -0.1277(4) 0.4222(3) 0.88236(16) 0.0987(12) Uani 1 1 d . . .
C18 C -0.1083(5) 0.3467(3) 0.75196(19) 0.0615(11) Uani 1 1 d . . .
C19 C 0.4691(5) 0.4171(4) 0.8016(2) 0.0847(15) Uani 1 1 d . . .
H19A H 0.5707 0.4065 0.7989 0.102 Uiso 1 1 d R . .
H19B H 0.4319 0.3834 0.8357 0.102 Uiso 1 1 d R . .
H19C H 0.4505 0.4848 0.8058 0.102 Uiso 1 1 d R . .
C20 C 0.3882(5) 0.3980(4) 0.6059(2) 0.0804(14) Uani 1 1 d . . .
H20A H 0.3050 0.3851 0.5819 0.096 Uiso 1 1 d R . .
H20B H 0.3709 0.4537 0.6303 0.096 Uiso 1 1 d R . .
C21 C 0.6763(5) 0.1599(3) 0.6521(2) 0.0791(13) Uani 1 1 d . . .
H21A H 0.6387 0.1655 0.6919 0.095 Uiso 1 1 d R . .
H21B H 0.6181 0.1159 0.6296 0.095 Uiso 1 1 d R . .
C22 C -0.0575(5) 0.3984(3) 0.69784(19) 0.0736(13) Uani 1 1 d . . .
H22A H -0.1382 0.4149 0.6733 0.088 Uiso 1 1 d R . .
H22B H 0.0069 0.3580 0.6756 0.088 Uiso 1 1 d R . .
H22C H -0.0085 0.4561 0.7098 0.088 Uiso 1 1 d R . .
O23 O -0.2511(4) 0.2927(3) 0.91084(19) 0.1155(13) Uani 1 1 d . . .
C24 C 0.2126(5) 0.1067(4) 0.7070(3) 0.0969(17) Uani 1 1 d . . .
H24A H 0.2451 0.0604 0.7359 0.116 Uiso 1 1 d R . .
H24B H 0.1863 0.0741 0.6708 0.116 Uiso 1 1 d R . .
H24C H 0.1309 0.1405 0.7226 0.116 Uiso 1 1 d R . .
C25 C -0.1073(5) 0.1643(3) 0.8398(2) 0.0848(15) Uani 1 1 d . . .
H25A H -0.2132 0.1697 0.8337 0.102 Uiso 1 1 d R . .
H25B H -0.0667 0.1335 0.8048 0.102 Uiso 1 1 d R . .
C26 C 0.5358(5) 0.3860(3) 0.5776(2) 0.0830(14) Uani 1 1 d . . .
H26A H 0.6155 0.4204 0.5943 0.100 Uiso 1 1 d R . .
H26B H 0.5445 0.3846 0.5349 0.100 Uiso 1 1 d R . .
C27 C -0.0212(6) 0.1359(3) 0.8941(2) 0.0941(16) Uani 1 1 d . . .
H27A H 0.0407 0.0807 0.8929 0.113 Uiso 1 1 d R . .
H27B H -0.0681 0.1390 0.9322 0.113 Uiso 1 1 d R . .
C28 C 0.5505(6) 0.1960(4) 0.5097(2) 0.1020(18) Uani 1 1 d . . .
H28A H 0.5481 0.2538 0.4862 0.122 Uiso 1 1 d R . .
H28B H 0.6483 0.1789 0.5179 0.122 Uiso 1 1 d R . .
C29 C 0.8244(5) 0.1259(4) 0.6530(3) 0.118(2) Uani 1 1 d . . .
H29A H 0.8273 0.0639 0.6721 0.141 Uiso 1 1 d R . .
H29B H 0.8824 0.1705 0.6751 0.141 Uiso 1 1 d R . .
H29C H 0.8607 0.1204 0.6131 0.141 Uiso 1 1 d R . .
C30 C 0.2995(6) 0.1560(5) 0.8802(3) 0.123(2) Uani 1 1 d . . .
H30A H 0.3191 0.1782 0.9200 0.148 Uiso 1 1 d R . .
H30B H 0.2616 0.0918 0.8818 0.148 Uiso 1 1 d R . .
C31 C -0.1528(6) 0.3328(5) 0.8813(2) 0.0892(16) Uani 1 1 d . A .
C32 C 0.1742(6) 0.3624(4) 0.9365(3) 0.0992(17) Uani 1 1 d . . .
H32A H 0.2746 0.3484 0.9325 0.119 Uiso 1 1 d R . .
H32B H 0.1421 0.3978 0.9022 0.119 Uiso 1 1 d R . .
C33 C 0.4768(7) 0.1189(5) 0.4771(2) 0.117(2) Uani 1 1 d . . .
H33A H 0.5247 0.1067 0.4399 0.140 Uiso 1 1 d R . .
H33B H 0.3798 0.1384 0.4695 0.140 Uiso 1 1 d R . .
H33C H 0.4768 0.0613 0.5008 0.140 Uiso 1 1 d R . .
C34 C 0.4300(6) 0.1535(5) 0.8455(3) 0.139(3) Uani 1 1 d . . .
H34A H 0.4986 0.1111 0.8637 0.167 Uiso 1 1 d R . .
H34B H 0.4684 0.2176 0.8442 0.167 Uiso 1 1 d R . .
H34C H 0.4101 0.1319 0.8056 0.167 Uiso 1 1 d R . .
C36 C 0.1495(7) 0.4199(5) 0.9915(3) 0.133(2) Uani 1 1 d . . .
H36A H 0.2015 0.4794 0.9889 0.160 Uiso 1 1 d R . .
H36B H 0.1823 0.3840 1.0255 0.160 Uiso 1 1 d R . .
H36C H 0.0490 0.4332 0.9957 0.160 Uiso 1 1 d R . .
C38 C -0.2371(14) 0.4690(9) 0.9246(5) 0.115(4) Uani 0.50 1 d P A 1
H38A H -0.2200 0.5372 0.9263 0.172 Uiso 0.50 1 calc PR A 1
H38B H -0.2272 0.4419 0.9638 0.172 Uiso 0.50 1 calc PR A 1
H38C H -0.3323 0.4574 0.9100 0.172 Uiso 0.50 1 calc PR A 1
C37 C -0.3200(13) 0.3721(10) 0.9474(5) 0.118(4) Uani 0.50 1 d P A 2
H37A H -0.3963 0.3456 0.9710 0.176 Uiso 0.50 1 calc PR A 2
H37B H -0.3579 0.4205 0.9211 0.176 Uiso 0.50 1 calc PR A 2
H37C H -0.2495 0.4005 0.9732 0.176 Uiso 0.50 1 calc PR A 2

loop_
_atom_site_aniso_label
_atom_site_aniso_U_11
_atom_site_aniso_U_22
_atom_site_aniso_U_33
_atom_site_aniso_U_23
_atom_site_aniso_U_13
_atom_site_aniso_U_12
O1 0.0496(16) 0.076(2) 0.084(2) -0.0001(17) 0.0075(14) -0.0062(14)
O2 0.0662(17) 0.094(2) 0.0611(19) -0.0105(17) 0.0056(15) -0.0066(17)
O3 0.0538(17) 0.070(2) 0.090(2) 0.0005(19) 0.0051(16) -0.0108(16)
O4 0.0733(19) 0.091(2) 0.070(2) 0.0075(18) -0.0046(16) 0.0263(17)
N5 0.053(2) 0.067(2) 0.063(2) 0.0093(19) -0.0038(19) 0.0007(17)
O6 0.0431(18) 0.122(3) 0.075(2) 0.0045(19) 0.0011(15) 0.0039(17)
O7 0.098(2) 0.093(3) 0.065(2) 0.006(2) -0.0066(17) 0.015(2)
O8 0.0478(19) 0.102(2) 0.098(2) -0.013(2) 0.0007(17) 0.0026(16)
C9 0.053(3) 0.074(3) 0.071(3) -0.009(3) 0.003(2) -0.001(2)
C10 0.056(2) 0.063(3) 0.068(3) 0.005(2) 0.003(2) 0.006(2)
C11 0.055(3) 0.075(3) 0.065(3) -0.001(3) -0.001(2) -0.012(2)
C12 0.052(3) 0.072(3) 0.074(3) -0.009(3) -0.005(3) -0.006(2)
C13 0.051(2) 0.064(3) 0.060(3) 0.001(2) -0.001(2) 0.001(2)
N14 0.0449(19) 0.066(2) 0.067(2) -0.0096(19) 0.0048(18) -0.0014(17)
O15 0.0504(17) 0.119(3) 0.093(2) -0.007(2) -0.0131(17) -0.0066(17)
C16 0.090(3) 0.069(3) 0.059(3) 0.003(3) 0.001(3) 0.015(3)
O17 0.118(3) 0.088(3) 0.091(3) -0.010(2) -0.005(2) 0.039(2)
C18 0.060(3) 0.066(3) 0.058(3) -0.004(2) -0.001(2) 0.009(2)
C19 0.065(3) 0.098(4) 0.092(4) -0.024(3) 0.007(3) -0.002(3)
C20 0.073(3) 0.083(3) 0.086(3) 0.006(3) -0.005(3) 0.004(2)
C21 0.068(3) 0.077(3) 0.091(3) 0.003(3) -0.004(3) 0.002(2)
C22 0.070(3) 0.081(3) 0.071(3) 0.008(3) -0.002(2) 0.012(2)
O23 0.111(3) 0.138(3) 0.098(3) 0.021(3) 0.043(2) 0.022(3)
C24 0.081(4) 0.076(3) 0.134(5) -0.006(3) 0.023(3) -0.021(3)
C25 0.082(3) 0.078(4) 0.094(4) 0.007(3) 0.006(3) -0.005(3)
C26 0.080(3) 0.083(3) 0.086(3) 0.022(3) 0.003(3) -0.008(3)
C27 0.116(4) 0.073(3) 0.094(4) 0.024(3) 0.002(3) 0.012(3)
C28 0.099(4) 0.138(5) 0.069(3) -0.025(3) 0.020(3) -0.021(4)
C29 0.073(3) 0.096(4) 0.183(6) -0.006(5) -0.006(4) 0.014(3)
C30 0.118(5) 0.142(5) 0.109(4) 0.025(4) -0.008(4) 0.065(4)
C31 0.087(4) 0.113(5) 0.067(3) 0.005(4) -0.009(3) 0.031(4)
C32 0.109(4) 0.105(5) 0.083(4) -0.017(4) -0.019(3) 0.001(4)
C33 0.126(5) 0.136(5) 0.088(4) -0.032(4) 0.019(4) -0.040(4)
C34 0.091(4) 0.167(6) 0.159(6) 0.050(5) 0.002(4) 0.054(4)
C36 0.150(6) 0.136(6) 0.113(5) -0.031(5) -0.026(4) 0.013(5)
C38 0.145(10) 0.127(10) 0.072(7) -0.027(7) 0.013(7) 0.071(9)
C37 0.125(9) 0.155(12) 0.073(7) 0.011(8) 0.039(7) 0.038(9)

loop_
_atom_type_symbol
_atom_type_description
_atom_type_scat_dispersion_real
_atom_type_scat_dispersion_imag
_atom_type_scat_source
C C 0.0033 0.0016 'International Tables Vol C Tables 4.2.6.8 and 6.1.1.4'
H H 0.0000 0.0000 'International Tables Vol C Tables 4.2.6.8 and 6.1.1.4'
N N 0.0061 0.0033 'International Tables Vol C Tables 4.2.6.8 and 6.1.1.4'
O O 0.0106 0.0060 'International Tables Vol C Tables 4.2.6.8 and 6.1.1.4'

loop_
_geom_angle_atom_site_label_1
_geom_angle_atom_site_label_2
_geom_angle_atom_site_label_3
_geom_angle
C11 O1 C21 115.1(3)
C11 O2 C28 115.4(3)
C9 O3 C24 116.0(4)
C16 O4 C30 113.6(4)
C18 N5 C10 119.0(3)
C18 N5 H5 122.7
C10 N5 H5 116.1
C16 O7 C32 115.6(4)
O15 C9 O3 123.8(4)
O15 C9 C13 125.1(5)
O3 C9 C13 111.0(4)
N5 C10 C31 110.8(4)
N5 C10 C25 118.8(4)
C31 C10 C25 112.3(4)
N5 C10 C16 117.5(3)
C31 C10 C16 108.9(4)
C25 C10 C16 86.3(3)
O1 C11 O2 113.4(3)
O1 C11 C26 113.5(3)
O2 C11 C26 114.5(4)
O1 C11 C13 119.3(3)
O2 C11 C13 105.3(3)
C26 C11 C13 88.5(3)
O8 C12 N14 121.9(4)
O8 C12 C19 120.7(4)
N14 C12 C19 117.4(4)
N14 C13 C9 112.9(3)
N14 C13 C20 112.5(3)
C9 C13 C20 114.7(4)
N14 C13 C11 110.6(3)
C9 C13 C11 117.1(3)
C20 C13 C11 86.6(3)
C12 N14 C13 119.8(3)
C12 N14 H14 127.5
C13 N14 H14 111.8
O7 C16 O4 112.0(4)
O7 C16 C27 112.9(4)
O4 C16 C27 115.2(4)
O7 C16 C10 118.2(4)
O4 C16 C10 108.0(3)
C27 C16 C10 88.7(3)
C31 O17 C38 107.8(7)
O6 C18 N5 120.6(4)
O6 C18 C22 122.2(4)
N5 C18 C22 117.2(4)
C12 C19 H19A 109.8
C12 C19 H19B 109.2
H19A C19 H19B 109.5
C12 C19 H19C 109.5
H19A C19 H19C 109.5
H19B C19 H19C 109.4
C26 C20 C13 90.2(3)
C26 C20 H20A 118.5
C13 C20 H20A 109.9
C26 C20 H20B 118.4
C13 C20 H20B 108.0
H20A C20 H20B 109.5
C29 C21 O1 108.7(4)
C29 C21 H21A 111.0
O1 C21 H21A 108.8
C29 C21 H21B 109.6
O1 C21 H21B 109.2
H21A C21 H21B 109.5
C18 C22 H22A 109.4
C18 C22 H22B 109.9
H22A C22 H22B 109.5
C18 C22 H22C 109.1
H22A C22 H22C 109.5
H22B C22 H22C 109.5
C31 O23 C37 105.7(7)
O3 C24 H24A 109.8
O3 C24 H24B 109.3
H24A C24 H24B 109.5
O3 C24 H24C 109.4
H24A C24 H24C 109.5
H24B C24 H24C 109.5
C27 C25 C10 90.9(4)
C27 C25 H25A 131.0
C10 C25 H25A 105.3
C27 C25 H25B 109.2
C10 C25 H25B 110.0
H25A C25 H25B 107.9
C20 C26 C11 88.3(3)
C20 C26 H26A 118.9
C11 C26 H26A 108.1
C20 C26 H26B 119.5
C11 C26 H26B 109.6
H26A C26 H26B 109.5
C25 C27 C16 89.1(4)
C25 C27 H27A 120.4
C16 C27 H27A 109.7
C25 C27 H27B 117.5
C16 C27 H27B 107.8
H27A C27 H27B 109.5
O2 C28 C33 109.1(4)
O2 C28 H28A 108.2
C33 C28 H28A 109.1
O2 C28 H28B 109.7
C33 C28 H28B 111.2
H28A C28 H28B 109.5
C21 C29 H29A 108.8
C21 C29 H29B 109.3
H29A C29 H29B 109.5
C21 C29 H29C 110.3
H29A C29 H29C 109.5
H29B C29 H29C 109.5
C34 C30 O4 111.2(5)
C34 C30 H30A 110.3
O4 C30 H30A 109.5
C34 C30 H30B 107.9
O4 C30 H30B 108.4
H30A C30 H30B 109.5
O23 C31 O17 124.0(5)
O23 C31 C10 118.3(6)
O17 C31 C10 117.6(5)
O7 C32 C36 108.7(5)
O7 C32 H32A 110.2
C36 C32 H32A 109.7
O7 C32 H32B 108.8
C36 C32 H32B 110.0
H32A C32 H32B 109.5
C28 C33 H33A 110.0
C28 C33 H33B 108.9
H33A C33 H33B 109.5
C28 C33 H33C 109.5
H33A C33 H33C 109.5
H33B C33 H33C 109.5
C30 C34 H34A 110.4
C30 C34 H34B 107.9
H34A C34 H34B 109.5
C30 C34 H34C 110.2
H34A C34 H34C 109.5
H34B C34 H34C 109.5
C32 C36 H36A 109.5
C32 C36 H36B 109.3
H36A C36 H36B 109.5
C32 C36 H36C 109.6
H36A C36 H36C 109.5
H36B C36 H36C 109.5
O17 C38 H38A 109.5
O17 C38 H38B 109.5
H38A C38 H38B 109.5
O17 C38 H38C 109.5
H38A C38 H38C 109.5
H38B C38 H38C 109.5
O23 C37 H37A 109.5
O23 C37 H37B 109.5
H37A C37 H37B 109.5
O23 C37 H37C 109.5
H37A C37 H37C 109.5
H37B C37 H37C 109.5

loop_
_geom_bond_atom_site_label_1
_geom_bond_atom_site_label_2
_geom_bond_distance
O1 C11 1.389(5)
O1 C21 1.462(5)
O2 C11 1.392(5)
O2 C28 1.444(5)
O3 C9 1.333(5)
O3 C24 1.435(5)
O4 C16 1.401(5)
O4 C30 1.445(5)
N5 C18 1.345(5)
N5 C10 1.430(5)
N5 H5 0.9750
O6 C18 1.229(5)
O7 C16 1.392(5)
O7 C32 1.426(6)
O8 C12 1.229(5)
C9 O15 1.194(5)
C9 C13 1.512(6)
C10 C31 1.524(7)
C10 C25 1.549(6)
C10 C16 1.577(6)
C11 C26 1.540(6)
C11 C13 1.570(6)
C12 N14 1.338(5)
C12 C19 1.493(6)
C13 N14 1.457(5)
C13 C20 1.541(6)
N14 H14 0.9812
C16 C27 1.538(7)
O17 C31 1.262(7)
O17 C38 1.535(10)
C18 C22 1.485(6)
C19 H19A 0.9600
C19 H19B 0.9601
C19 H19C 0.9599
C20 C26 1.523(6)
C20 H20A 0.9600
C20 H20B 0.9600
C21 C29 1.460(7)
C21 H21A 0.9599
C21 H21B 0.9602
C22 H22A 0.9601
C22 H22B 0.9601
C22 H22C 0.9599
O23 C31 1.260(7)
O23 C37 1.515(12)
C24 H24A 0.9598
C24 H24B 0.9600
C24 H24C 0.9599
C25 C27 1.508(7)
C25 H25A 0.9999
C25 H25B 0.9699
C26 H26A 0.9601
C26 H26B 0.9601
C27 H27A 0.9600
C27 H27B 0.9602
C28 C33 1.465(7)
C28 H28A 0.9600
C28 H28B 0.9600
C29 H29A 0.9600
C29 H29B 0.9599
C29 H29C 0.9600
C30 C34 1.443(8)
C30 H30A 0.9602
C30 H30B 0.9601
C32 C36 1.485(8)
C32 H32A 0.9600
C32 H32B 0.9600
C33 H33A 0.9601
C33 H33B 0.9600
C33 H33C 0.9599
C34 H34A 0.9600
C34 H34B 0.9601
C34 H34C 0.9598
C36 H36A 0.9600
C36 H36B 0.9601
C36 H36C 0.9599
C38 H38A 0.9600
C38 H38B 0.9600
C38 H38C 0.9600
C37 H37A 0.9600
C37 H37B 0.9600
C37 H37C 0.9600
